data_2200325
loop_
_publ_author_name
'Cox, Philip J.'
'Hickey, Geraldine'

_publ_section_title
;
 3,5-Diiodo-4-oxo-1,4-dihydropyridine-1-acetic acid
;
_journal_issue 6
_journal_name_full 'Acta Crystallographica Section E'
_journal_page_first o495
_journal_page_last o497
_journal_paper_doi 10.1107/S160053680100722X
_journal_volume 57
_journal_year 2001
_chemical_formula_iupac 'C7 H5 I2 N O3'
_chemical_formula_moiety 'C7 H5 I2 N O3'
_chemical_formula_sum 'C7 H5 I2 N O3'
_chemical_formula_weight 404.92
_chemical_name_systematic
;
3,5-Diiodo-4-oxo-1,4-dihydropyridine-1-acetic acid
;
_space_group_IT_number 14
_symmetry_cell_setting monoclinic
_symmetry_space_group_name_Hall '-P 2yn'
_symmetry_space_group_name_H-M 'P 1 21/n 1'
_audit_creation_method SHELXL-97
_cell_angle_alpha 90.00
_cell_angle_beta 97.3860(9)
_cell_angle_gamma 90.00
_cell_formula_units_Z 4
_cell_length_a 8.5577(2)
_cell_length_b 10.7752(3)
_cell_length_c 11.0632(3)
_cell_measurement_reflns_used 2295
_cell_measurement_temperature 150(2)
_cell_measurement_theta_max 27.53
_cell_measurement_theta_min 2.65
_cell_volume 1011.68(5)
_computing_cell_refinement 'DENZO and COLLECT'
_computing_data_collection 'DENZO (Otwinowski and Minor, 1997) and COLLECT (Hooft, 1998)'
_computing_data_reduction 'DENZO and COLLECT'
_computing_molecular_graphics 'ORTEP-3 (Farrugia, 1997)'
_computing_structure_refinement 'SHELXL97 (Sheldrick, 1997)'
_computing_structure_solution 'SIR97 (Altomare et al., 1999)'
_diffrn_ambient_temperature 150(2)
_diffrn_detector_area_resol_mean 9.091
_diffrn_measured_fraction_theta_full .988
_diffrn_measured_fraction_theta_max .988
_diffrn_measurement_device_type 'Enraf-Nonius KappaCCD area-detector'
_diffrn_measurement_method '\f and \w scans to fill Ewald sphere'
_diffrn_radiation_monochromator graphite
_diffrn_radiation_source 'Enraf-Nonius FR591 rotating-anode'
_diffrn_radiation_type MoK\a
_diffrn_radiation_wavelength .71073
_diffrn_reflns_av_R_equivalents .1055
_diffrn_reflns_av_sigmaI/netI .0656
_diffrn_reflns_limit_h_max 11
_diffrn_reflns_limit_h_min -11
_diffrn_reflns_limit_k_max 13
_diffrn_reflns_limit_k_min -13
_diffrn_reflns_limit_l_max 14
_diffrn_reflns_limit_l_min -13
_diffrn_reflns_number 8844
_diffrn_reflns_theta_full 27.53
_diffrn_reflns_theta_max 27.53
_diffrn_reflns_theta_min 2.65
_diffrn_standards_decay_% 0
_diffrn_standards_interval_count none
_diffrn_standards_number 0
_exptl_absorpt_coefficient_mu 6.192
_exptl_absorpt_correction_T_max .7471
_exptl_absorpt_correction_T_min .1908
_exptl_absorpt_correction_type multi-scan
_exptl_absorpt_process_details
;
using multiple and symmetry-related data measurements via the program
SORTAV (Blessing, 1995)
;
_exptl_crystal_colour colourless
_exptl_crystal_density_diffrn 2.658
_exptl_crystal_density_method 'not measured'
_exptl_crystal_description lozenge
_exptl_crystal_F_000 736
_exptl_crystal_size_max .40
_exptl_crystal_size_mid .10
_exptl_crystal_size_min .05
_refine_diff_density_max 1.294
_refine_diff_density_min -4.105
_refine_ls_extinction_method none
_refine_ls_goodness_of_fit_ref 1.045
_refine_ls_hydrogen_treatment constr
_refine_ls_matrix_type full
_refine_ls_number_parameters 120
_refine_ls_number_reflns 2295
_refine_ls_number_restraints 0
_refine_ls_restrained_S_all 1.045
_refine_ls_R_factor_all .0530
_refine_ls_R_factor_gt .0500
_refine_ls_shift/su_max .001
_refine_ls_shift/su_mean .000
_refine_ls_structure_factor_coef Fsqd
_refine_ls_weighting_details 'calc w = 1/[\s^2^(Fo^2^)+(0.0986P)^2^+0.3356P] where P = (Fo^2^+2Fc^2^)/3'
_refine_ls_weighting_scheme calc
_refine_ls_wR_factor_ref .1364
_reflns_number_gt 2145
_reflns_number_total 2295
_reflns_threshold_expression I>2\s(I)
_cod_data_source_file ob6039.cif
_cod_data_source_block I
_cod_depositor_comments
;
The following automatic conversions were performed:
'_symmetry_cell_setting' value 'Monoclinic' changed to 'monoclinic'
according to '/home/saulius/struct/CIF-dictionaries/cif_core.dic'
dictionary named 'cif_core.dic' version 2.4.1 from
2010-06-29.

'_geom_bond_publ_flag' value 'Y' changed to 'y' according to
'/home/saulius/struct/CIF-dictionaries/cif_core.dic' dictionary named
'cif_core.dic' version 2.4.1 from 2010-06-29 (5
times).

'_geom_bond_publ_flag' value 'N' changed to 'n' according to
'/home/saulius/struct/CIF-dictionaries/cif_core.dic' dictionary named
'cif_core.dic' version 2.4.1 from 2010-06-29 (13 times).

Automatic conversion script
Id: cif_fix_enum 1527 2010-12-29 10:47:43Z saulius 

The following automatic conversions were performed:

'_symmetry_cell_setting' value 'Monoclinic' changed to 'monoclinic'
according to /home/saulius/struct/CIF-dictionaries/cif_core.dic
dictionary named 'cif_core.dic' version 2.4.1 from
2010-06-29.

'_exptl_absorpt_correction_type' value 'Multi-scan'
changed to 'multi-scan' according to
/home/saulius/struct/CIF-dictionaries/cif_core.dic dictionary named
'cif_core.dic' version 2.4.1 from 2010-06-29.

'_geom_bond_publ_flag'
value 'Y' changed to 'y' according to
/home/saulius/struct/CIF-dictionaries/cif_core.dic dictionary named
'cif_core.dic' version 2.4.1 from 2010-06-29 (5
times).

'_geom_bond_publ_flag' value 'N' changed to 'n' according to
/home/saulius/struct/CIF-dictionaries/cif_core.dic dictionary named
'cif_core.dic' version 2.4.1 from 2010-06-29 (13
times).

'_geom_angle_publ_flag' value 'N' changed to 'n' according
to /home/saulius/struct/CIF-dictionaries/cif_core.dic dictionary
named 'cif_core.dic' version 2.4.1 from 2010-06-29 (25
times).

'_geom_angle_publ_flag' value 'Y' changed to 'y' according
to /home/saulius/struct/CIF-dictionaries/cif_core.dic dictionary
named 'cif_core.dic' version 2.4.1 from 2010-06-29 (3
times).

'_geom_torsion_publ_flag' value 'N' changed to 'n' according
to /home/saulius/struct/CIF-dictionaries/cif_core.dic dictionary
named 'cif_core.dic' version 2.4.1 from 2010-06-29 (16
times).

'_geom_torsion_publ_flag' value 'Y' changed to 'y' according
to /home/saulius/struct/CIF-dictionaries/cif_core.dic dictionary
named 'cif_core.dic' version 2.4.1 from 2010-06-29 (2 times).

Automatic conversion script
Id: cif_fix_values 1715 2011-07-08 13:25:40Z adriana 
;
_cod_original_sg_symbol_H-M 'P 21/n'
_cod_database_code 2200325
_cod_database_fobs_code 2200325

loop_
_symmetry_equiv_pos_as_xyz
'x, y, z'
'-x+1/2, y+1/2, -z+1/2'
'-x, -y, -z'
'x+1/2, -y+1/2, z+1/2'

loop_
_atom_site_label
_atom_site_fract_x
_atom_site_fract_y
_atom_site_fract_z
_atom_site_U_iso_or_equiv
_atom_site_adp_type
_atom_site_calc_flag
_atom_site_refinement_flags
_atom_site_occupancy
_atom_site_disorder_assembly
_atom_site_disorder_group
_atom_site_type_symbol
I1 1.17472(4) .09424(3) -.09697(3) .02768(18) Uani d . 1 . . I
I2 1.08528(3) .47217(3) .29897(3) .02279(18) Uani d . 1 . . I
O1 1.2523(4) .2722(3) .1428(3) .0238(7) Uani d . 1 . . O
O2 .5283(4) .2825(3) .0559(3) .0257(7) Uani d . 1 . . O
H2' .4446 .2819 .0880 .026(7) Uiso calc R 1 . . H
O3 .3844(4) .3885(4) -.0926(4) .0307(8) Uani d . 1 . . O
N1 .8087(4) .3449(3) -.0295(3) .0198(8) Uani d . 1 . . N
C1 .6585(5) .3827(5) -.0976(4) .0219(9) Uani d . 1 . . C
H1A .6505 .3445 -.1795 .026(7) Uiso calc R 1 . . H
H1B .6610 .4738 -.1089 .026(7) Uiso calc R 1 . . H
C2 .8607(6) .4027(4) .0776(4) .0199(9) Uani d . 1 . . C
H2 .7949 .4613 .1107 .026(7) Uiso calc R 1 . . H
C3 1.0062(5) .3771(4) .1376(4) .0187(8) Uani d . 1 . . C
C4 1.1152(5) .2911(4) .0912(4) .0192(9) Uani d . 1 . . C
C5 1.0465(5) .2307(4) -.0192(4) .0197(9) Uani d . 1 . . C
C6 .9003(5) .2603(5) -.0767(4) .0213(9) Uani d . 1 . . C
H6 .8624 .2206 -.1514 .026(7) Uiso calc R 1 . . H
C7 .5088(6) .3506(4) -.0426(5) .0217(9) Uani d . 1 . . C

loop_
_atom_site_aniso_label
_atom_site_aniso_U_11
_atom_site_aniso_U_22
_atom_site_aniso_U_33
_atom_site_aniso_U_12
_atom_site_aniso_U_13
_atom_site_aniso_U_23
I1 .0233(3) .0360(3) .0238(3) .00914(11) .00323(17) -.00365(12)
I2 .0179(3) .0314(3) .0186(2) -.00322(10) .00060(16) -.00359(11)
O1 .0127(14) .0398(18) .0187(15) .0021(13) .0007(12) .0007(14)
O2 .0133(15) .040(2) .0236(16) .0010(13) .0027(13) .0024(15)
O3 .0154(16) .0390(19) .036(2) .0047(14) -.0028(15) .0045(16)
N1 .0122(17) .0269(19) .0196(19) .0010(14) -.0012(15) -.0006(15)
C1 .012(2) .036(2) .017(2) .0027(17) .0012(17) -.0018(18)
C2 .015(2) .029(2) .017(2) -.0001(16) .0047(17) .0005(17)
C3 .016(2) .024(2) .016(2) -.0021(17) -.0011(16) .0005(17)
C4 .014(2) .029(2) .0144(19) -.0027(17) .0006(17) .0038(17)
C5 .016(2) .028(2) .0161(19) .0015(16) .0054(17) -.0016(17)
C6 .0115(19) .030(2) .022(2) -.0036(17) .0012(17) -.0014(19)
C7 .019(2) .026(2) .020(2) .0016(18) .0016(17) -.0008(17)

loop_
_atom_type_symbol
_atom_type_description
_atom_type_scat_dispersion_real
_atom_type_scat_dispersion_imag
_atom_type_scat_source
C C .0033 .0016 'International Tables Vol C Tables 4.2.6.8 and 6.1.1.4'
H H .0000 .0000 'International Tables Vol C Tables 4.2.6.8 and 6.1.1.4'
N N .0061 .0033 'International Tables Vol C Tables 4.2.6.8 and 6.1.1.4'
O O .0106 .0060 'International Tables Vol C Tables 4.2.6.8 and 6.1.1.4'
I I -.4742 1.8119 'International Tables Vol C Tables 4.2.6.8 and 6.1.1.4'

loop_
_geom_angle_atom_site_label_1
_geom_angle_atom_site_label_2
_geom_angle_atom_site_label_3
_geom_angle
_geom_angle_publ_flag
C7 O2 H2' 109.5 n
C6 N1 C2 120.3(4) n
C6 N1 C1 120.3(4) n
C2 N1 C1 119.2(4) n
N1 C1 C7 117.3(4) n
N1 C1 H1A 108.0 n
C7 C1 H1A 108.0 n
N1 C1 H1B 108.0 n
C7 C1 H1B 108.0 n
H1A C1 H1B 107.2 n
N1 C2 C3 120.5(4) n
N1 C2 H2 119.7 n
C3 C2 H2 119.7 n
C2 C3 C4 123.0(4) n
C2 C3 I2 119.5(4) n
C4 C3 I2 117.5(3) n
O1 C4 C5 124.7(4) n
O1 C4 C3 123.2(4) n
C5 C4 C3 112.1(4) n
C6 C5 C4 122.6(4) n
C6 C5 I1 118.1(3) n
C4 C5 I1 119.3(3) n
N1 C6 C5 121.3(4) n
N1 C6 H6 119.3 n
C5 C6 H6 119.3 n
O3 C7 O2 125.7(5) y
O3 C7 C1 118.4(4) y
O2 C7 C1 115.9(4) y

loop_
_geom_bond_atom_site_label_1
_geom_bond_atom_site_label_2
_geom_bond_site_symmetry_2
_geom_bond_distance
_geom_bond_publ_flag
I1 C5 . 2.085(4) y
I2 C3 . 2.094(4) y
O1 C4 . 1.253(5) y
O2 C7 . 1.305(6) y
O2 H2' . .8400 n
O3 C7 . 1.206(6) y
N1 C6 . 1.350(6) n
N1 C2 . 1.361(6) n
N1 C1 . 1.462(5) n
C1 C7 . 1.526(7) n
C1 H1A . .9900 n
C1 H1B . .9900 n
C2 C3 . 1.362(7) n
C2 H2 . .9500 n
C3 C4 . 1.455(7) n
C4 C5 . 1.441(6) n
C5 C6 . 1.366(6) n
C6 H6 . .9500 n

loop_
_geom_hbond_atom_site_label_D
_geom_hbond_atom_site_label_H
_geom_hbond_atom_site_label_A
_geom_hbond_site_symmetry_A
_geom_hbond_distance_DH
_geom_hbond_distance_HA
_geom_hbond_distance_DA
_geom_hbond_angle_DHA
O2 H2' O1 1_455 .84 1.83 2.665(5) 174
C1 H1A O1 4_454 .99 2.58 3.503(6) 156
C2 H2 O3 3_665 .95 2.22 3.095(6) 152
C6 H6 O1 4_454 .95 2.35 3.217(6) 151

loop_
_geom_torsion_atom_site_label_1
_geom_torsion_atom_site_label_2
_geom_torsion_atom_site_label_3
_geom_torsion_atom_site_label_4
_geom_torsion
_geom_torsion_publ_flag
C6 N1 C1 C7 115.3(5) yes
C2 N1 C1 C7 -69.5(6) yes
C6 N1 C2 C3 .9(7) n
C1 N1 C2 C3 -174.3(4) n
N1 C2 C3 C4 1.7(7) n
N1 C2 C3 I2 177.9(3) n
C2 C3 C4 O1 176.1(4) n
I2 C3 C4 O1 -.2(6) n
C2 C3 C4 C5 -4.4(6) n
I2 C3 C4 C5 179.3(3) n
O1 C4 C5 C6 -175.5(5) n
C3 C4 C5 C6 5.0(6) n
O1 C4 C5 I1 3.6(6) n
C3 C4 C5 I1 -176.0(3) n
C2 N1 C6 C5 -.2(7) n
C1 N1 C6 C5 174.9(4) n
C4 C5 C6 N1 -3.0(7) n
I1 C5 C6 N1 177.9(3) n
N1 C1 C7 O3 174.8(4) y
N1 C1 C7 O2 -5.7(6) y

loop_
_cod_related_entry_id
_cod_related_entry_database
_cod_related_entry_code
1 ChemSpider 8945
